data_7707427
loop_
_publ_author_name
'M\'esz\'aros, J\'anos P'
'Pape, Veronika F. S.'
'Szak\'acs, Gergely'
'N\'emeti, G\'abor'
'D\'enes, M\'ark'
'Holczbauer, Tam\'as'
'May, N\'ora V'
'Enyedy, \'Eva A'

_publ_section_title
;
 Half-sandwich organometallic Ru and Rh complexes of (N,N) donor
 compounds: effect of ligand methylation on solution speciation and
 anticancer activity.
;
_journal_issue 23
_journal_name_full 'Dalton transactions (Cambridge, England : 2003)'
_journal_page_first 8218
_journal_page_last 8231
_journal_paper_doi 10.1039/d1dt00808k
_journal_volume 50
_journal_year 2021
_chemical_formula_moiety 'C24 H26 Cl N2 Ru, C F3 O3 S'
_chemical_formula_sum 'C25 H26 Cl F3 N2 O3 Ru S'
_chemical_formula_weight 628.06
_chemical_name_systematic
'Chloro-(-(\h6- 1-Methyl-4-(propan-2-yl)benzene)-( 2,9-dimethyl-1,10-phenanthroline )- rutenium(II) trifluoromethanesulfonate'
_space_group_crystal_system monoclinic
_space_group_IT_number 14
_space_group_name_Hall '-P 2ybc'
_space_group_name_H-M_alt 'P 1 21/c 1'
_atom_sites_solution_hydrogens geom
_audit_creation_method SHELXL-2018/3
_audit_update_record
;
2020-10-15 deposited with the CCDC.	2021-05-17 downloaded from the CCDC.
;
_cell_angle_alpha 90
_cell_angle_beta 94.356(7)
_cell_angle_gamma 90
_cell_formula_units_Z 4
_cell_length_a 8.0253(3)
_cell_length_b 10.9947(4)
_cell_length_c 29.1638(11)
_cell_measurement_reflns_used 47302
_cell_measurement_temperature 293(2)
_cell_measurement_theta_max 27.485
_cell_measurement_theta_min 3.000
_cell_volume 2565.86(17)
_computing_cell_refinement 'RAPID-AUTO (Rigaku Corp., Tokyo, Japan, 2015)'
_computing_data_collection 'RAPID-AUTO (Rigaku Corp., Tokyo, Japan, 2015)'
_computing_data_reduction 'RAPID-AUTO (Rigaku Corp., Tokyo, Japan, 2015)'
_computing_molecular_graphics 'Mercury (Macrae, 2006)'
_computing_publication_material 'PLATON (Spek, 2009)'
_computing_structure_refinement 'SHELXL-2018/3 (Sheldrick, 2018)'
_computing_structure_solution 'SHELXS-97 (Sheldrick, 2008)'
_diffrn_ambient_temperature 293(2)
_diffrn_detector_area_resol_mean 10.0000
_diffrn_measured_fraction_theta_full 0.990
_diffrn_measured_fraction_theta_max 0.977
_diffrn_measurement_device RAXIS-RAPID
_diffrn_measurement_method dtprofit.ref
_diffrn_radiation_detector RX
_diffrn_radiation_monochromator 'Graphite Monochromator'
_diffrn_radiation_source 'Sealed Tube'
_diffrn_radiation_type MoK\a
_diffrn_radiation_wavelength 0.71075
_diffrn_reflns_av_R_equivalents 0.0678
_diffrn_reflns_av_unetI/netI 0.0408
_diffrn_reflns_Laue_measured_fraction_full 0.990
_diffrn_reflns_Laue_measured_fraction_max 0.977
_diffrn_reflns_limit_h_max 10
_diffrn_reflns_limit_h_min -10
_diffrn_reflns_limit_k_max 14
_diffrn_reflns_limit_k_min -14
_diffrn_reflns_limit_l_max 37
_diffrn_reflns_limit_l_min -37
_diffrn_reflns_number 61133
_diffrn_reflns_point_group_measured_fraction_full 0.990
_diffrn_reflns_point_group_measured_fraction_max 0.977
_diffrn_reflns_theta_full 25.242
_diffrn_reflns_theta_max 27.483
_diffrn_reflns_theta_min 2.998
_exptl_absorpt_coefficient_mu 0.849
_exptl_absorpt_correction_T_max 0.984
_exptl_absorpt_correction_T_min 0.939
_exptl_absorpt_correction_type numerical
_exptl_absorpt_process_details
;
  NUMABS, Numerical Absorption correction Program (T.Higashi, 2011)
;
_exptl_crystal_colour yellow
_exptl_crystal_density_diffrn 1.626
_exptl_crystal_description block
_exptl_crystal_F_000 1272
_exptl_crystal_size_max 0.59
_exptl_crystal_size_mid 0.15
_exptl_crystal_size_min 0.11
_refine_diff_density_max 1.170
_refine_diff_density_min -0.520
_refine_diff_density_rms 0.104
_refine_ls_extinction_method none
_refine_ls_goodness_of_fit_ref 1.130
_refine_ls_hydrogen_treatment mixed
_refine_ls_matrix_type full
_refine_ls_number_parameters 331
_refine_ls_number_reflns 5755
_refine_ls_number_restraints 0
_refine_ls_restrained_S_all 1.130
_refine_ls_R_factor_all 0.0876
_refine_ls_R_factor_gt 0.0581
_refine_ls_shift/su_max 0.000
_refine_ls_shift/su_mean 0.000
_refine_ls_structure_factor_coef Fsqd
_refine_ls_weighting_details 'w=1/[\s^2^(Fo^2^)+(0.0610P)^2^+5.8447P] where P=(Fo^2^+2Fc^2^)/3'
_refine_ls_weighting_scheme calc
_refine_ls_wR_factor_gt 0.1364
_refine_ls_wR_factor_ref 0.1492
_reflns_Friedel_coverage 0.000
_reflns_number_gt 4432
_reflns_number_total 5755
_reflns_threshold_expression 'I > 2\s(I)'
_cod_data_source_file d1dt00808k2.cif
_cod_data_source_block V_RucymneoCl_CF3SO3
_cod_depositor_comments 'Adding full bibliography for 7707424--7707429.cif.'
_cod_original_sg_symbol_H-M 'P 21/c'
_cod_database_code 7707427
_shelx_shelxl_version_number 2018/3
_shelx_space_group_comment
;
The symmetry employed for this shelxl refinement is uniquely defined
by the following loop, which should always be used as a source of
symmetry information in preference to the above space-group names.
They are only intended as comments.
;

loop_
_space_group_symop_operation_xyz
'x, y, z'
'-x, y+1/2, -z+1/2'
'-x, -y, -z'
'x, -y-1/2, z-1/2'

loop_
_atom_site_label
_atom_site_type_symbol
_atom_site_fract_x
_atom_site_fract_y
_atom_site_fract_z
_atom_site_U_iso_or_equiv
_atom_site_adp_type
_atom_site_occupancy
_atom_site_site_symmetry_order
_atom_site_calc_flag
_atom_site_refinement_flags_posn
_atom_site_refinement_flags_adp
_atom_site_refinement_flags_occupancy
_atom_site_disorder_assembly
_atom_site_disorder_group
Ru1 Ru 0.64025(5) 0.27047(4) 0.10975(2) 0.03469(14) Uani 1 1 d . . . . .
Cl1 Cl 0.36229(18) 0.30359(13) 0.07535(5) 0.0480(3) Uani 1 1 d . . . . .
N2 N 0.7196(6) 0.3077(4) 0.04347(14) 0.0392(10) Uani 1 1 d . . . . .
N1 N 0.6252(5) 0.0967(4) 0.07808(13) 0.0350(9) Uani 1 1 d . . . . .
C11 C 0.7570(6) 0.2041(5) 0.01997(16) 0.0382(11) Uani 1 1 d . . . . .
C22 C 0.4488(12) 0.4702(10) 0.2360(3) 0.105(3) Uani 1 1 d . . . . .
H22A H 0.466125 0.395871 0.252937 0.158 Uiso 1 1 calc R U . . .
H22B H 0.350962 0.510432 0.245463 0.158 Uiso 1 1 calc R U . . .
H22C H 0.544160 0.522174 0.241770 0.158 Uiso 1 1 calc R U . . .
C9 C 0.8159(8) 0.4221(6) -0.0188(2) 0.0546(15) Uani 1 1 d . . . . .
H9 H 0.832917 0.497716 -0.031901 0.066 Uiso 1 1 calc R U . . .
C6 C 0.8607(7) 0.0942(6) -0.04481(19) 0.0484(14) Uani 1 1 d . . . . .
H6 H 0.915268 0.094931 -0.071827 0.058 Uiso 1 1 calc R U . . .
C16 C 0.6015(7) 0.2500(5) 0.18321(17) 0.0442(13) Uani 1 1 d . . . . .
H16 H 0.517656 0.208984 0.197234 0.053 Uiso 1 1 calc R U . . .
C20 C 0.7098(8) 0.4332(5) 0.15190(18) 0.0521(15) Uani 1 1 d . . . . .
H20 H 0.700913 0.515403 0.144647 0.063 Uiso 1 1 calc R U . . .
C15 C 0.5818(8) 0.3756(6) 0.17273(18) 0.0503(14) Uani 1 1 d . . . . .
C12 C 0.7050(6) 0.0916(4) 0.03848(16) 0.0346(11) Uani 1 1 d . . . . .
C1 C 0.5550(6) -0.0063(4) 0.09259(16) 0.0363(11) Uani 1 1 d . . . . .
C13 C 0.4513(7) -0.0036(5) 0.13303(19) 0.0461(13) Uani 1 1 d . . . . .
H13A H 0.517276 -0.030468 0.159959 0.069 Uiso 1 1 calc R U . . .
H13B H 0.356700 -0.056408 0.127403 0.069 Uiso 1 1 calc R U . . .
H13C H 0.413204 0.077957 0.137703 0.069 Uiso 1 1 calc R U . . .
C5 C 0.8122(7) -0.0112(6) -0.02771(19) 0.0482(14) Uani 1 1 d . . . . .
H5 H 0.832768 -0.083104 -0.043127 0.058 Uiso 1 1 calc R U . . .
C21 C 0.4248(10) 0.4415(7) 0.1842(2) 0.0688(19) Uani 1 1 d . . . . .
H21 H 0.332104 0.383602 0.179844 0.083 Uiso 1 1 calc R U . . .
C2 C 0.5770(7) -0.1163(5) 0.06978(19) 0.0464(13) Uani 1 1 d . . . . .
H2 H 0.530963 -0.186980 0.080970 0.056 Uiso 1 1 calc R U . . .
C3 C 0.6630(8) -0.1224(5) 0.03203(19) 0.0483(14) Uani 1 1 d . . . . .
H3 H 0.678977 -0.196815 0.017852 0.058 Uiso 1 1 calc R U . . .
C10 C 0.7408(7) 0.4158(5) 0.02343(18) 0.0439(13) Uani 1 1 d . . . . .
C18 C 0.8778(7) 0.2449(5) 0.15209(18) 0.0443(13) Uani 1 1 d . . . . .
C4 C 0.7282(7) -0.0161(5) 0.01431(18) 0.0416(12) Uani 1 1 d . . . . .
C24 C 1.0311(8) 0.1754(7) 0.1415(3) 0.0690(18) Uani 1 1 d . . . . .
H24A H 1.078859 0.211714 0.115585 0.104 Uiso 1 1 calc R U . . .
H24B H 1.001382 0.092574 0.134464 0.104 Uiso 1 1 calc R U . . .
H24C H 1.111088 0.177554 0.167693 0.104 Uiso 1 1 calc R U . . .
C17 C 0.7453(7) 0.1870(5) 0.17275(16) 0.0429(12) Uani 1 1 d . . . . .
H17 H 0.753882 0.104556 0.179587 0.024(12) Uiso 1 1 calc R . . . .
C23 C 0.3782(11) 0.5525(8) 0.1550(3) 0.097(3) Uani 1 1 d . . . . .
H23A H 0.467413 0.610843 0.158148 0.145 Uiso 1 1 calc R U . . .
H23B H 0.278082 0.588199 0.165048 0.145 Uiso 1 1 calc R U . . .
H23C H 0.359806 0.528726 0.123352 0.145 Uiso 1 1 calc R U . . .
C14 C 0.6841(9) 0.5295(5) 0.0449(2) 0.0594(17) Uani 1 1 d . . . . .
H14A H 0.592113 0.511640 0.063045 0.089 Uiso 1 1 calc R U . . .
H14B H 0.649085 0.586922 0.021345 0.089 Uiso 1 1 calc R U . . .
H14C H 0.774435 0.563371 0.064310 0.089 Uiso 1 1 calc R U . . .
C19 C 0.8542(7) 0.3673(5) 0.14158(18) 0.0478(14) Uani 1 1 d . . . . .
H19 H 0.937176 0.407943 0.127067 0.057 Uiso 1 1 calc R U . . .
C7 C 0.8299(7) 0.2063(5) -0.02213(17) 0.0422(12) Uani 1 1 d . . . . .
C8 C 0.8638(8) 0.3207(6) -0.04057(19) 0.0532(15) Uani 1 1 d . . . . .
H8 H 0.918493 0.326849 -0.067465 0.064 Uiso 1 1 calc R U . . .
S1 S 0.1153(3) 0.28147(17) 0.33763(6) 0.0697(5) Uani 1 1 d . . . . .
F1 F -0.0092(16) 0.1604(9) 0.2684(3) 0.221(5) Uani 1 1 d . . . . .
F2 F 0.0336(12) 0.3418(9) 0.2534(2) 0.203(4) Uani 1 1 d . . . . .
F3 F -0.1598(12) 0.2895(11) 0.2913(4) 0.241(6) Uani 1 1 d . . . . .
O1 O 0.1123(13) 0.3967(6) 0.3503(3) 0.179(5) Uani 1 1 d . . . . .
O2 O 0.2858(10) 0.2559(8) 0.3239(4) 0.159(3) Uani 1 1 d . . . . .
O3 O 0.0711(9) 0.1859(6) 0.36456(19) 0.105(2) Uani 1 1 d . . . . .
C25 C 0.012(2) 0.2597(12) 0.2831(4) 0.134(5) Uani 1 1 d . . . . .

loop_
_atom_site_aniso_label
_atom_site_aniso_U_11
_atom_site_aniso_U_22
_atom_site_aniso_U_33
_atom_site_aniso_U_23
_atom_site_aniso_U_13
_atom_site_aniso_U_12
Ru1 0.0496(3) 0.0305(2) 0.02395(19) -0.00088(15) 0.00254(15) -0.00609(19)
Cl1 0.0554(8) 0.0446(7) 0.0432(7) -0.0002(5) -0.0006(6) -0.0004(6)
N2 0.053(3) 0.035(2) 0.028(2) -0.0033(17) -0.0031(18) -0.0060(19)
N1 0.046(2) 0.031(2) 0.027(2) 0.0000(16) -0.0034(17) -0.0019(18)
C11 0.043(3) 0.042(3) 0.028(2) 0.0003(19) -0.006(2) -0.002(2)
C22 0.113(7) 0.143(9) 0.061(5) -0.042(5) 0.019(5) 0.031(6)
C9 0.071(4) 0.051(4) 0.041(3) 0.013(3) 0.005(3) -0.014(3)
C6 0.040(3) 0.070(4) 0.035(3) -0.007(3) 0.001(2) 0.002(3)
C16 0.055(3) 0.050(3) 0.027(2) -0.002(2) 0.004(2) -0.006(3)
C20 0.082(4) 0.040(3) 0.033(3) -0.008(2) 0.001(3) -0.009(3)
C15 0.065(4) 0.060(4) 0.026(3) -0.013(2) 0.003(2) -0.006(3)
C12 0.036(3) 0.038(3) 0.028(2) -0.0008(19) -0.004(2) -0.001(2)
C1 0.043(3) 0.032(3) 0.033(3) 0.0035(19) -0.007(2) -0.004(2)
C13 0.054(3) 0.043(3) 0.041(3) 0.005(2) 0.004(2) -0.014(3)
C5 0.050(3) 0.056(4) 0.038(3) -0.014(3) -0.001(2) 0.010(3)
C21 0.078(5) 0.076(5) 0.053(4) -0.019(3) 0.012(3) 0.010(4)
C2 0.057(3) 0.031(3) 0.048(3) 0.003(2) -0.015(3) -0.003(2)
C3 0.064(4) 0.037(3) 0.041(3) -0.006(2) -0.012(3) 0.005(3)
C10 0.059(4) 0.039(3) 0.033(3) 0.003(2) -0.001(2) -0.012(3)
C18 0.050(3) 0.049(3) 0.033(3) -0.005(2) -0.001(2) -0.009(3)
C4 0.042(3) 0.042(3) 0.038(3) -0.007(2) -0.008(2) 0.006(2)
C24 0.060(4) 0.076(5) 0.072(5) 0.001(4) 0.010(3) -0.011(4)
C17 0.058(3) 0.044(3) 0.026(2) 0.000(2) -0.003(2) -0.003(3)
C23 0.101(7) 0.098(7) 0.090(6) -0.027(5) 0.005(5) 0.035(5)
C14 0.097(5) 0.033(3) 0.049(4) 0.004(2) 0.006(3) -0.004(3)
C19 0.055(3) 0.052(4) 0.036(3) -0.005(2) 0.002(2) -0.012(3)
C7 0.041(3) 0.058(4) 0.027(2) -0.002(2) 0.001(2) -0.004(2)
C8 0.061(4) 0.066(4) 0.033(3) 0.010(3) 0.008(3) -0.007(3)
S1 0.0989(14) 0.0627(11) 0.0459(9) -0.0024(8) -0.0053(9) -0.0137(10)
F1 0.362(15) 0.181(8) 0.109(6) -0.059(6) -0.050(7) -0.079(9)
F2 0.260(10) 0.258(10) 0.081(4) 0.078(5) -0.047(5) -0.112(8)
F3 0.130(7) 0.273(13) 0.303(14) 0.097(11) -0.088(8) -0.036(8)
O1 0.275(11) 0.059(4) 0.181(8) -0.021(4) -0.118(8) 0.022(5)
O2 0.101(6) 0.180(9) 0.199(10) 0.009(7) 0.033(6) -0.013(5)
O3 0.160(6) 0.093(4) 0.064(3) 0.019(3) 0.018(4) 0.019(4)
C25 0.199(14) 0.123(9) 0.074(6) 0.018(6) -0.038(7) -0.082(9)

loop_
_atom_type_symbol
_atom_type_description
_atom_type_scat_dispersion_real
_atom_type_scat_dispersion_imag
_atom_type_scat_source
C C 0.0033 0.0016 'International Tables Vol C Tables 4.2.6.8 and 6.1.1.4'
H H 0.0000 0.0000 'International Tables Vol C Tables 4.2.6.8 and 6.1.1.4'
Cl Cl 0.1484 0.1585 'International Tables Vol C Tables 4.2.6.8 and 6.1.1.4'
F F 0.0171 0.0103 'International Tables Vol C Tables 4.2.6.8 and 6.1.1.4'
N N 0.0061 0.0033 'International Tables Vol C Tables 4.2.6.8 and 6.1.1.4'
O O 0.0106 0.0060 'International Tables Vol C Tables 4.2.6.8 and 6.1.1.4'
Ru Ru -1.2594 0.8363 'International Tables Vol C Tables 4.2.6.8 and 6.1.1.4'
S S 0.1246 0.1234 'International Tables Vol C Tables 4.2.6.8 and 6.1.1.4'

loop_
_geom_angle_atom_site_label_1
_geom_angle_atom_site_label_2
_geom_angle_atom_site_label_3
_geom_angle
_geom_angle_site_symmetry_1
_geom_angle_site_symmetry_3
_geom_angle_publ_flag
N2 Ru1 N1 77.76(15) . . ?
N2 Ru1 C17 136.93(19) . . ?
N1 Ru1 C17 89.63(18) . . ?
N2 Ru1 C19 90.72(18) . . ?
N1 Ru1 C19 130.2(2) . . ?
C17 Ru1 C19 66.4(2) . . ?
N2 Ru1 C16 169.13(18) . . ?
N1 Ru1 C16 108.91(18) . . ?
C17 Ru1 C16 37.4(2) . . ?
C19 Ru1 C16 78.4(2) . . ?
N2 Ru1 C18 103.18(18) . . ?
N1 Ru1 C18 98.46(17) . . ?
C17 Ru1 C18 37.7(2) . . ?
C19 Ru1 C18 37.0(2) . . ?
C16 Ru1 C18 67.8(2) . . ?
N2 Ru1 C20 105.62(19) . . ?
N1 Ru1 C20 166.2(2) . . ?
C17 Ru1 C20 78.8(2) . . ?
C19 Ru1 C20 37.7(2) . . ?
C16 Ru1 C20 65.9(2) . . ?
C18 Ru1 C20 67.8(2) . . ?
N2 Ru1 C15 137.80(19) . . ?
N1 Ru1 C15 144.06(19) . . ?
C17 Ru1 C15 67.5(2) . . ?
C19 Ru1 C15 66.8(2) . . ?
C16 Ru1 C15 37.2(2) . . ?
C18 Ru1 C15 80.4(2) . . ?
C20 Ru1 C15 36.1(2) . . ?
N2 Ru1 Cl1 85.63(13) . . ?
N1 Ru1 Cl1 86.24(12) . . ?
C17 Ru1 Cl1 135.01(15) . . ?
C19 Ru1 Cl1 141.65(17) . . ?
C16 Ru1 Cl1 103.11(16) . . ?
C18 Ru1 Cl1 170.69(14) . . ?
C20 Ru1 Cl1 107.19(18) . . ?
C15 Ru1 Cl1 91.05(16) . . ?
C10 N2 C11 118.5(4) . . ?
C10 N2 Ru1 128.7(4) . . ?
C11 N2 Ru1 112.8(3) . . ?
C1 N1 C12 117.7(4) . . ?
C1 N1 Ru1 129.2(3) . . ?
C12 N1 Ru1 113.0(3) . . ?
N2 C11 C7 123.0(5) . . ?
N2 C11 C12 116.7(4) . . ?
C7 C11 C12 120.1(5) . . ?
C21 C22 H22A 109.5 . . ?
C21 C22 H22B 109.5 . . ?
H22A C22 H22B 109.5 . . ?
C21 C22 H22C 109.5 . . ?
H22A C22 H22C 109.5 . . ?
H22B C22 H22C 109.5 . . ?
C8 C9 C10 121.6(5) . . ?
C8 C9 H9 119.2 . . ?
C10 C9 H9 119.2 . . ?
C5 C6 C7 120.8(5) . . ?
C5 C6 H6 119.6 . . ?
C7 C6 H6 119.6 . . ?
C17 C16 C15 120.9(5) . . ?
C17 C16 Ru1 70.0(3) . . ?
C15 C16 Ru1 73.3(3) . . ?
C17 C16 H16 119.5 . . ?
C15 C16 H16 119.5 . . ?
Ru1 C16 H16 129.7 . . ?
C15 C20 C19 120.3(6) . . ?
C15 C20 Ru1 73.2(3) . . ?
C19 C20 Ru1 69.2(3) . . ?
C15 C20 H20 119.8 . . ?
C19 C20 H20 119.8 . . ?
Ru1 C20 H20 130.3 . . ?
C20 C15 C16 117.7(6) . . ?
C20 C15 C21 122.4(6) . . ?
C16 C15 C21 119.9(6) . . ?
C20 C15 Ru1 70.7(3) . . ?
C16 C15 Ru1 69.5(3) . . ?
C21 C15 Ru1 131.0(4) . . ?
N1 C12 C4 123.5(5) . . ?
N1 C12 C11 117.0(4) . . ?
C4 C12 C11 119.3(5) . . ?
N1 C1 C2 120.5(5) . . ?
N1 C1 C13 120.1(4) . . ?
C2 C1 C13 119.4(5) . . ?
C1 C13 H13A 109.5 . . ?
C1 C13 H13B 109.5 . . ?
H13A C13 H13B 109.5 . . ?
C1 C13 H13C 109.5 . . ?
H13A C13 H13C 109.5 . . ?
H13B C13 H13C 109.5 . . ?
C6 C5 C4 121.2(5) . . ?
C6 C5 H5 119.4 . . ?
C4 C5 H5 119.4 . . ?
C15 C21 C23 115.8(6) . . ?
C15 C21 C22 105.7(6) . . ?
C23 C21 C22 113.1(7) . . ?
C15 C21 H21 107.3 . . ?
C23 C21 H21 107.3 . . ?
C22 C21 H21 107.3 . . ?
C3 C2 C1 121.6(5) . . ?
C3 C2 H2 119.2 . . ?
C1 C2 H2 119.2 . . ?
C2 C3 C4 119.4(5) . . ?
C2 C3 H3 120.3 . . ?
C4 C3 H3 120.3 . . ?
N2 C10 C9 120.0(5) . . ?
N2 C10 C14 120.6(5) . . ?
C9 C10 C14 119.4(5) . . ?
C19 C18 C17 115.9(5) . . ?
C19 C18 C24 123.2(5) . . ?
C17 C18 C24 120.9(5) . . ?
C19 C18 Ru1 69.9(3) . . ?
C17 C18 Ru1 69.5(3) . . ?
C24 C18 Ru1 129.5(4) . . ?
C3 C4 C12 117.0(5) . . ?
C3 C4 C5 123.9(5) . . ?
C12 C4 C5 119.1(5) . . ?
C18 C24 H24A 109.5 . . ?
C18 C24 H24B 109.5 . . ?
H24A C24 H24B 109.5 . . ?
C18 C24 H24C 109.5 . . ?
H24A C24 H24C 109.5 . . ?
H24B C24 H24C 109.5 . . ?
C16 C17 C18 122.0(5) . . ?
C16 C17 Ru1 72.6(3) . . ?
C18 C17 Ru1 72.8(3) . . ?
C16 C17 H17 119.0 . . ?
C18 C17 H17 119.0 . . ?
Ru1 C17 H17 127.8 . . ?
C21 C23 H23A 109.5 . . ?
C21 C23 H23B 109.5 . . ?
H23A C23 H23B 109.5 . . ?
C21 C23 H23C 109.5 . . ?
H23A C23 H23C 109.5 . . ?
H23B C23 H23C 109.5 . . ?
C10 C14 H14A 109.5 . . ?
C10 C14 H14B 109.5 . . ?
H14A C14 H14B 109.5 . . ?
C10 C14 H14C 109.5 . . ?
H14A C14 H14C 109.5 . . ?
H14B C14 H14C 109.5 . . ?
C18 C19 C20 123.2(5) . . ?
C18 C19 Ru1 73.1(3) . . ?
C20 C19 Ru1 73.0(3) . . ?
C18 C19 H19 118.4 . . ?
C20 C19 H19 118.4 . . ?
Ru1 C19 H19 127.7 . . ?
C11 C7 C8 117.2(5) . . ?
C11 C7 C6 119.3(5) . . ?
C8 C7 C6 123.4(5) . . ?
C9 C8 C7 119.2(5) . . ?
C9 C8 H8 120.4 . . ?
C7 C8 H8 120.4 . . ?
O1 S1 O3 124.2(6) . . ?
O1 S1 O2 107.2(6) . . ?
O3 S1 O2 107.0(5) . . ?
O1 S1 C25 111.5(6) . . ?
O3 S1 C25 106.8(5) . . ?
O2 S1 C25 96.5(7) . . ?
F1 C25 F2 115.5(12) . . ?
F1 C25 F3 99.0(11) . . ?
F2 C25 F3 97.6(13) . . ?
F1 C25 S1 120.1(11) . . ?
F2 C25 S1 116.2(8) . . ?
F3 C25 S1 102.1(10) . . ?

loop_
_geom_bond_atom_site_label_1
_geom_bond_atom_site_label_2
_geom_bond_distance
_geom_bond_site_symmetry_2
_geom_bond_publ_flag
Ru1 N2 2.120(4) . ?
Ru1 N1 2.121(4) . ?
Ru1 C17 2.166(5) . ?
Ru1 C19 2.168(5) . ?
Ru1 C16 2.200(5) . ?
Ru1 C18 2.209(5) . ?
Ru1 C20 2.218(5) . ?
Ru1 C15 2.250(5) . ?
Ru1 Cl1 2.4032(15) . ?
N2 C10 1.341(7) . ?
N2 C11 1.374(7) . ?
N1 C1 1.348(6) . ?
N1 C12 1.364(6) . ?
C11 C7 1.400(7) . ?
C11 C12 1.425(7) . ?
C22 C21 1.540(10) . ?
C22 H22A 0.9600 . ?
C22 H22B 0.9600 . ?
C22 H22C 0.9600 . ?
C9 C8 1.353(9) . ?
C9 C10 1.413(8) . ?
C9 H9 0.9300 . ?
C6 C5 1.332(8) . ?
C6 C7 1.429(8) . ?
C6 H6 0.9300 . ?
C16 C17 1.399(8) . ?
C16 C15 1.421(8) . ?
C16 H16 0.9300 . ?
C20 C15 1.385(8) . ?
C20 C19 1.419(8) . ?
C20 H20 0.9300 . ?
C15 C21 1.512(9) . ?
C12 C4 1.397(7) . ?
C1 C2 1.398(7) . ?
C1 C13 1.495(7) . ?
C13 H13A 0.9600 . ?
C13 H13B 0.9600 . ?
C13 H13C 0.9600 . ?
C5 C4 1.444(8) . ?
C5 H5 0.9300 . ?
C21 C23 1.519(11) . ?
C21 H21 0.9800 . ?
C2 C3 1.345(8) . ?
C2 H2 0.9300 . ?
C3 C4 1.396(8) . ?
C3 H3 0.9300 . ?
C10 C14 1.485(8) . ?
C18 C19 1.389(8) . ?
C18 C17 1.413(8) . ?
C18 C24 1.500(9) . ?
C24 H24A 0.9600 . ?
C24 H24B 0.9600 . ?
C24 H24C 0.9600 . ?
C17 H17 0.9300 . ?
C23 H23A 0.9600 . ?
C23 H23B 0.9600 . ?
C23 H23C 0.9600 . ?
C14 H14A 0.9600 . ?
C14 H14B 0.9600 . ?
C14 H14C 0.9600 . ?
C19 H19 0.9300 . ?
C7 C8 1.403(8) . ?
C8 H8 0.9300 . ?
S1 O1 1.321(7) . ?
S1 O3 1.375(6) . ?
S1 O2 1.481(8) . ?
S1 C25 1.753(10) . ?
F1 C25 1.181(14) . ?
F2 C25 1.272(12) . ?
F3 C25 1.454(19) . ?

loop_
_geom_torsion_atom_site_label_1
_geom_torsion_atom_site_label_2
_geom_torsion_atom_site_label_3
_geom_torsion_atom_site_label_4
_geom_torsion
_geom_torsion_site_symmetry_1
_geom_torsion_site_symmetry_2
_geom_torsion_site_symmetry_3
_geom_torsion_site_symmetry_4
_geom_torsion_publ_flag
C10 N2 C11 C7 5.8(7) . . . . ?
Ru1 N2 C11 C7 -172.5(4) . . . . ?
C10 N2 C11 C12 -169.0(5) . . . . ?
Ru1 N2 C11 C12 12.7(5) . . . . ?
C19 C20 C15 C16 0.2(8) . . . . ?
Ru1 C20 C15 C16 52.9(4) . . . . ?
C19 C20 C15 C21 -179.6(5) . . . . ?
Ru1 C20 C15 C21 -126.9(5) . . . . ?
C19 C20 C15 Ru1 -52.7(4) . . . . ?
C17 C16 C15 C20 -0.1(7) . . . . ?
Ru1 C16 C15 C20 -53.5(4) . . . . ?
C17 C16 C15 C21 179.7(5) . . . . ?
Ru1 C16 C15 C21 126.3(5) . . . . ?
C17 C16 C15 Ru1 53.4(4) . . . . ?
C1 N1 C12 C4 -4.9(7) . . . . ?
Ru1 N1 C12 C4 172.7(4) . . . . ?
C1 N1 C12 C11 171.0(4) . . . . ?
Ru1 N1 C12 C11 -11.4(5) . . . . ?
N2 C11 C12 N1 -0.9(7) . . . . ?
C7 C11 C12 N1 -175.9(4) . . . . ?
N2 C11 C12 C4 175.2(4) . . . . ?
C7 C11 C12 C4 0.3(7) . . . . ?
C12 N1 C1 C2 5.5(7) . . . . ?
Ru1 N1 C1 C2 -171.6(4) . . . . ?
C12 N1 C1 C13 -173.8(5) . . . . ?
Ru1 N1 C1 C13 9.1(7) . . . . ?
C7 C6 C5 C4 -0.4(8) . . . . ?
C20 C15 C21 C23 25.4(9) . . . . ?
C16 C15 C21 C23 -154.4(6) . . . . ?
Ru1 C15 C21 C23 -66.4(9) . . . . ?
C20 C15 C21 C22 -100.6(7) . . . . ?
C16 C15 C21 C22 79.6(8) . . . . ?
Ru1 C15 C21 C22 167.6(6) . . . . ?
N1 C1 C2 C3 -2.3(8) . . . . ?
C13 C1 C2 C3 177.0(5) . . . . ?
C1 C2 C3 C4 -1.9(8) . . . . ?
C11 N2 C10 C9 -6.3(8) . . . . ?
Ru1 N2 C10 C9 171.6(4) . . . . ?
C11 N2 C10 C14 173.0(5) . . . . ?
Ru1 N2 C10 C14 -9.1(8) . . . . ?
C8 C9 C10 N2 1.9(9) . . . . ?
C8 C9 C10 C14 -177.4(6) . . . . ?
C2 C3 C4 C12 2.5(8) . . . . ?
C2 C3 C4 C5 -175.5(5) . . . . ?
N1 C12 C4 C3 0.9(8) . . . . ?
C11 C12 C4 C3 -175.0(5) . . . . ?
N1 C12 C4 C5 179.0(5) . . . . ?
C11 C12 C4 C5 3.2(7) . . . . ?
C6 C5 C4 C3 174.9(6) . . . . ?
C6 C5 C4 C12 -3.1(8) . . . . ?
C15 C16 C17 C18 1.0(8) . . . . ?
Ru1 C16 C17 C18 55.9(4) . . . . ?
C15 C16 C17 Ru1 -54.9(4) . . . . ?
C19 C18 C17 C16 -1.9(7) . . . . ?
C24 C18 C17 C16 179.6(5) . . . . ?
Ru1 C18 C17 C16 -55.8(4) . . . . ?
C19 C18 C17 Ru1 53.9(4) . . . . ?
C24 C18 C17 Ru1 -124.6(5) . . . . ?
C17 C18 C19 C20 2.0(7) . . . . ?
C24 C18 C19 C20 -179.5(5) . . . . ?
Ru1 C18 C19 C20 55.7(5) . . . . ?
C17 C18 C19 Ru1 -53.7(4) . . . . ?
C24 C18 C19 Ru1 124.7(5) . . . . ?
C15 C20 C19 C18 -1.2(8) . . . . ?
Ru1 C20 C19 C18 -55.8(5) . . . . ?
C15 C20 C19 Ru1 54.6(5) . . . . ?
N2 C11 C7 C8 -0.5(8) . . . . ?
C12 C11 C7 C8 174.1(5) . . . . ?
N2 C11 C7 C6 -178.4(5) . . . . ?
C12 C11 C7 C6 -3.8(8) . . . . ?
C5 C6 C7 C11 3.9(8) . . . . ?
C5 C6 C7 C8 -173.8(6) . . . . ?
C10 C9 C8 C7 3.5(9) . . . . ?
C11 C7 C8 C9 -4.1(8) . . . . ?
C6 C7 C8 C9 173.7(6) . . . . ?
O1 S1 C25 F1 -173.5(15) . . . . ?
O3 S1 C25 F1 -34.9(18) . . . . ?
O2 S1 C25 F1 75.1(16) . . . . ?
O1 S1 C25 F2 39.4(17) . . . . ?
O3 S1 C25 F2 178.0(13) . . . . ?
O2 S1 C25 F2 -72.0(15) . . . . ?
O1 S1 C25 F3 -65.5(10) . . . . ?
O3 S1 C25 F3 73.1(9) . . . . ?
O2 S1 C25 F3 -176.8(8) . . . . ?
